data_7026122
loop_
_publ_author_name
'D\'iez-Gonz\'alez, Silvia'
'Escudero-Ad\'an, Eduardo C'
'Benet-Buchholz, Jordi'
'Stevens, Edwin D.'
'Slawin, Alexandra M. Z.'
'Nolan, Steven P.'

_publ_section_title
;
 [(NHC)CuX] complexes: synthesis, characterization and catalytic
 activities in reduction reactions and Click chemistry. On the advantage
 of using well-defined catalytic systems.
;
_journal_issue 32
_journal_name_full 'Dalton transactions (Cambridge, England : 2003)'
_journal_page_first 7595
_journal_page_last 7606
_journal_paper_doi 10.1039/c0dt00218f
_journal_volume 39
_journal_year 2010
_chemical_formula_sum 'C27 H36 Br Cu N2'
_chemical_formula_weight 532.03
_chemical_name_systematic
;
?
;
_space_group_IT_number 56
_symmetry_cell_setting orthorhombic
_symmetry_space_group_name_Hall '-P 2ab 2ac'
_symmetry_space_group_name_H-M 'P c c n'
_atom_sites_solution_hydrogens geom
_atom_sites_solution_primary direct
_atom_sites_solution_secondary difmap
_audit_creation_method SHELXL-97
_cell_angle_alpha 90.00
_cell_angle_beta 90.00
_cell_angle_gamma 90.00
_cell_formula_units_Z 4
_cell_length_a 10.7030(4)
_cell_length_b 12.7140(5)
_cell_length_c 19.4880(7)
_cell_measurement_reflns_used 23412
_cell_measurement_temperature 150(2)
_cell_measurement_theta_max 30.499
_cell_measurement_theta_min 2.171
_cell_volume 2651.89(17)
_computing_cell_refinement 'Bruker SMART'
_computing_data_collection 'Bruker SMART'
_computing_data_reduction 'Bruker SAINT'
_computing_molecular_graphics 'Bruker SHELXTL'
_computing_publication_material 'Bruker SHELXTL'
_computing_structure_refinement 'SHELXL-97 (Sheldrick, 1997)'
_computing_structure_solution 'SHELXS-97 (Sheldrick, 1990)'
_diffrn_ambient_temperature 150(2)
_diffrn_measured_fraction_theta_full 1.000
_diffrn_measured_fraction_theta_max 1.000
_diffrn_measurement_device_type 'CCD area detector'
_diffrn_measurement_method 'phi and omega scans'
_diffrn_radiation_monochromator graphite
_diffrn_radiation_source 'fine-focus sealed tube'
_diffrn_radiation_type MoK\a
_diffrn_radiation_wavelength 0.71073
_diffrn_reflns_av_R_equivalents 0.0288
_diffrn_reflns_av_sigmaI/netI 0.0136
_diffrn_reflns_limit_h_max 15
_diffrn_reflns_limit_h_min -15
_diffrn_reflns_limit_k_max 18
_diffrn_reflns_limit_k_min -18
_diffrn_reflns_limit_l_max 27
_diffrn_reflns_limit_l_min -27
_diffrn_reflns_number 42336
_diffrn_reflns_theta_full 30.50
_diffrn_reflns_theta_max 30.50
_diffrn_reflns_theta_min 2.49
_exptl_absorpt_coefficient_mu 2.346
_exptl_absorpt_correction_T_max 1.000000
_exptl_absorpt_correction_T_min 0.698059
_exptl_absorpt_correction_type empirical
_exptl_crystal_colour colorless
_exptl_crystal_density_diffrn 1.333
_exptl_crystal_density_meas 0
_exptl_crystal_density_method 'not measured'
_exptl_crystal_description needle
_exptl_crystal_F_000 1104
_exptl_crystal_size_max 0.65
_exptl_crystal_size_mid 0.45
_exptl_crystal_size_min 0.20
_refine_diff_density_max 0.617
_refine_diff_density_min -0.954
_refine_diff_density_rms 0.068
_refine_ls_extinction_method none
_refine_ls_goodness_of_fit_ref 1.092
_refine_ls_hydrogen_treatment mixed
_refine_ls_matrix_type full
_refine_ls_number_parameters 214
_refine_ls_number_reflns 4052
_refine_ls_number_restraints 130
_refine_ls_restrained_S_all 1.076
_refine_ls_R_factor_all 0.0486
_refine_ls_R_factor_gt 0.0352
_refine_ls_shift/su_max 0.002
_refine_ls_shift/su_mean 0.000
_refine_ls_structure_factor_coef Fsqd
_refine_ls_weighting_details 'calc w=1/[\s^2^(Fo^2^)+(0.0418P)^2^+3.0473P] where P=(Fo^2^+2Fc^2^)/3'
_refine_ls_weighting_scheme calc
_refine_ls_wR_factor_gt 0.0931
_refine_ls_wR_factor_ref 0.1056
_reflns_number_gt 3288
_reflns_number_total 4052
_reflns_threshold_expression >2sigma(I)
_cod_data_source_file c0dt00218f.txt
_cod_data_source_block nol199m
_cod_depositor_comments
;
The following automatic conversions were performed:

'_symmetry_cell_setting' value 'Orthorhombic' changed to
'orthorhombic' according to
/home/saulius/struct/CIF-dictionaries/cif_core.dic dictionary named
'cif_core.dic' version 2.4.2 from 2011-04-26.

Automatic conversion script
Id: cif_fix_values 1891 2012-01-12 08:04:46Z andrius 
;
_cod_original_sg_symbol_H-M Pccn
_cod_database_code 7026122

loop_
_symmetry_equiv_pos_as_xyz
'x, y, z'
'-x+1/2, -y+1/2, z'
'-x, y+1/2, -z+1/2'
'x+1/2, -y, -z+1/2'
'-x, -y, -z'
'x-1/2, y-1/2, -z'
'x, -y-1/2, z-1/2'
'-x-1/2, y, z-1/2'

loop_
_atom_site_label
_atom_site_type_symbol
_atom_site_fract_x
_atom_site_fract_y
_atom_site_fract_z
_atom_site_U_iso_or_equiv
_atom_site_adp_type
_atom_site_occupancy
_atom_site_symmetry_multiplicity
_atom_site_calc_flag
_atom_site_refinement_flags
Cu1 Cu -0.2500 0.7500 0.719943(14) 0.01972(9) Uani 1 2 d SU
Br1 Br -0.2500 0.7500 0.833293(15) 0.04229(11) Uani 1 2 d SU
N1 N -0.21940(14) 0.83001(11) 0.58078(7) 0.0182(3) Uani 1 1 d U
C1 C -0.17662(16) 0.93129(12) 0.60473(8) 0.0190(3) Uani 1 1 d U
C2 C -0.04785(17) 0.94599(14) 0.61289(10) 0.0242(3) Uani 1 1 d U
C3 C -0.0080(2) 1.04289(16) 0.63806(12) 0.0316(4) Uani 1 1 d U
H3 H 0.073(2) 1.0538(19) 0.6426(13) 0.031(6) Uiso 1 1 d .
C4 C -0.0931(2) 1.12054(16) 0.65435(13) 0.0362(5) Uani 1 1 d U
H4 H -0.062(3) 1.181(2) 0.6698(14) 0.045(8) Uiso 1 1 d .
C5 C -0.2197(2) 1.10421(16) 0.64534(12) 0.0334(4) Uani 1 1 d U
H5 H -0.272(3) 1.151(2) 0.6579(14) 0.041(8) Uiso 1 1 d .
C6 C -0.26511(17) 1.00893(14) 0.61940(10) 0.0242(3) Uani 1 1 d U
C7 C 0.04541(19) 0.85844(17) 0.59890(12) 0.0303(4) Uani 1 1 d U
H7 H 0.009(2) 0.812(2) 0.5731(13) 0.032(6) Uiso 1 1 d .
C8 C 0.0877(2) 0.8086(2) 0.66614(14) 0.0434(6) Uani 1 1 d U
H8A H 0.134(3) 0.747(2) 0.6566(15) 0.047(8) Uiso 1 1 d .
H8B H 0.024(3) 0.788(3) 0.6931(18) 0.059(9) Uiso 1 1 d .
H8C H 0.137(3) 0.854(3) 0.6931(17) 0.053(9) Uiso 1 1 d .
C9 C 0.1576(3) 0.8967(3) 0.55682(17) 0.0495(7) Uani 1 1 d U
H9A H 0.208(3) 0.837(3) 0.5428(16) 0.055(9) Uiso 1 1 d .
H9B H 0.129(3) 0.927(2) 0.5130(16) 0.050(8) Uiso 1 1 d .
H9C H 0.203(4) 0.938(3) 0.5844(19) 0.074(12) Uiso 1 1 d .
C10 C -0.40436(18) 0.99339(16) 0.60952(11) 0.0289(4) Uani 1 1 d U
H10 H -0.416(2) 0.934(2) 0.5830(13) 0.032(6) Uiso 1 1 d .
C11 C -0.4633(2) 1.0832(2) 0.56809(14) 0.0418(5) Uani 1 1 d U
H11A H -0.465(3) 1.150(2) 0.5956(15) 0.049(8) Uiso 1 1 d .
H11B H -0.549(3) 1.073(2) 0.5572(16) 0.052(8) Uiso 1 1 d .
H11C H -0.418(3) 1.089(2) 0.5210(16) 0.051(9) Uiso 1 1 d .
C12 C -0.4707(3) 0.9804(3) 0.67829(15) 0.0468(6) Uani 1 1 d U
H12A H -0.439(3) 0.922(3) 0.7061(17) 0.055(9) Uiso 1 1 d .
H12B H -0.566(3) 0.971(3) 0.6700(17) 0.064(10) Uiso 1 1 d .
H12C H -0.463(3) 1.045(3) 0.7048(18) 0.065(10) Uiso 1 1 d .
C13 C -0.2500 0.7500 0.62326(12) 0.0160(4) Uani 1 2 d SU
C14 C -0.23059(18) 0.80045(14) 0.51257(9) 0.0222(3) Uani 1 1 d U
H14 H -0.213(2) 0.8408(18) 0.4786(10) 0.015(5) Uiso 1 1 d .

loop_
_atom_site_aniso_label
_atom_site_aniso_U_11
_atom_site_aniso_U_22
_atom_site_aniso_U_33
_atom_site_aniso_U_23
_atom_site_aniso_U_13
_atom_site_aniso_U_12
Cu1 0.02347(15) 0.02216(15) 0.01354(14) 0.000 0.000 0.00147(11)
Br1 0.0533(2) 0.0569(2) 0.01666(14) 0.000 0.000 0.02429(16)
N1 0.0240(7) 0.0156(6) 0.0150(6) -0.0004(5) 0.0007(5) -0.0005(5)
C1 0.0257(8) 0.0142(7) 0.0170(7) 0.0018(6) -0.0012(6) -0.0019(6)
C2 0.0248(8) 0.0211(8) 0.0265(8) 0.0051(6) -0.0030(7) 0.0003(6)
C3 0.0283(10) 0.0260(9) 0.0406(11) 0.0042(8) -0.0110(8) -0.0056(7)
C4 0.0431(12) 0.0195(9) 0.0459(12) -0.0024(8) -0.0146(10) -0.0046(8)
C5 0.0382(11) 0.0195(8) 0.0425(12) -0.0072(8) -0.0084(9) 0.0037(8)
C6 0.0267(8) 0.0200(7) 0.0257(8) -0.0027(6) -0.0041(7) 0.0009(6)
C7 0.0248(9) 0.0281(9) 0.0378(11) 0.0048(8) 0.0001(8) 0.0025(7)
C8 0.0302(11) 0.0485(14) 0.0513(14) 0.0244(12) 0.0087(10) 0.0133(10)
C9 0.0421(14) 0.0523(16) 0.0541(17) 0.0212(13) 0.0181(12) 0.0096(12)
C10 0.0251(8) 0.0265(9) 0.0352(10) -0.0083(8) -0.0015(7) 0.0028(7)
C11 0.0378(12) 0.0410(12) 0.0466(13) -0.0073(10) -0.0137(10) 0.0102(10)
C12 0.0371(12) 0.0580(16) 0.0453(14) -0.0009(12) 0.0094(11) 0.0017(12)
C13 0.0159(9) 0.0139(9) 0.0184(10) 0.000 0.000 -0.0008(7)
C14 0.0321(9) 0.0212(8) 0.0131(7) 0.0035(6) 0.0014(6) 0.0008(7)

loop_
_atom_type_symbol
_atom_type_description
_atom_type_scat_dispersion_real
_atom_type_scat_dispersion_imag
_atom_type_scat_source
C C 0.0033 0.0016 'International Tables Vol C Tables 4.2.6.8 and 6.1.1.4'
H H 0.0000 0.0000 'International Tables Vol C Tables 4.2.6.8 and 6.1.1.4'
N N 0.0061 0.0033 'International Tables Vol C Tables 4.2.6.8 and 6.1.1.4'
Cu Cu 0.3201 1.2651 'International Tables Vol C Tables 4.2.6.8 and 6.1.1.4'
Br Br -0.2901 2.4595 'International Tables Vol C Tables 4.2.6.8 and 6.1.1.4'

loop_
_geom_angle_atom_site_label_1
_geom_angle_atom_site_label_2
_geom_angle_atom_site_label_3
_geom_angle
_geom_angle_site_symmetry_1
C13 Cu1 Br1 180.0 .
C13 N1 C14 111.23(15) .
C13 N1 C1 123.36(14) .
C14 N1 C1 125.37(14) .
C6 C1 C2 123.34(16) .
C6 C1 N1 118.75(16) .
C2 C1 N1 117.90(15) .
C3 C2 C1 117.37(17) .
C3 C2 C7 120.65(18) .
C1 C2 C7 121.90(17) .
C4 C3 C2 120.75(19) .
C3 C4 C5 120.69(19) .
C4 C5 C6 121.08(19) .
C1 C6 C5 116.74(17) .
C1 C6 C10 123.25(16) .
C5 C6 C10 120.00(17) .
C2 C7 C8 110.21(19) .
C2 C7 C9 112.22(19) .
C8 C7 C9 111.1(2) .
C6 C10 C12 111.10(19) .
C6 C10 C11 111.97(19) .
C12 C10 C11 110.6(2) .
N1 C13 N1 104.5(2) 2_465
N1 C13 Cu1 127.76(10) 2_465
N1 C13 Cu1 127.76(10) .
C14 C14 N1 106.53(9) 2_465

loop_
_geom_bond_atom_site_label_1
_geom_bond_atom_site_label_2
_geom_bond_distance
_geom_bond_site_symmetry_2
Cu1 C13 1.884(2) .
Cu1 Br1 2.2090(4) .
N1 C13 1.352(2) .
N1 C14 1.387(2) .
N1 C1 1.444(2) .
C1 C6 1.398(2) .
C1 C2 1.400(3) .
C2 C3 1.393(3) .
C2 C7 1.520(3) .
C3 C4 1.380(3) .
C4 C5 1.382(3) .
C5 C6 1.400(3) .
C6 C10 1.516(3) .
C7 C8 1.525(3) .
C7 C9 1.533(3) .
C10 C12 1.525(3) .
C10 C11 1.534(3) .
C13 N1 1.352(2) 2_465
C14 C14 1.349(4) 2_465

loop_
_geom_torsion_atom_site_label_1
_geom_torsion_atom_site_label_2
_geom_torsion_atom_site_label_3
_geom_torsion_atom_site_label_4
_geom_torsion
_geom_torsion_site_symmetry_4
C13 N1 C1 C6 -88.24(19) .
C14 N1 C1 C6 94.1(2) .
C13 N1 C1 C2 90.94(19) .
C14 N1 C1 C2 -86.8(2) .
C6 C1 C2 C3 1.1(3) .
N1 C1 C2 C3 -178.04(16) .
C6 C1 C2 C7 177.72(18) .
N1 C1 C2 C7 -1.4(3) .
C1 C2 C3 C4 0.2(3) .
C7 C2 C3 C4 -176.4(2) .
C2 C3 C4 C5 -0.7(4) .
C3 C4 C5 C6 -0.1(4) .
C2 C1 C6 C5 -1.9(3) .
N1 C1 C6 C5 177.25(17) .
C2 C1 C6 C10 179.06(18) .
N1 C1 C6 C10 -1.8(3) .
C4 C5 C6 C1 1.4(3) .
C4 C5 C6 C10 -179.5(2) .
C3 C2 C7 C8 75.5(3) .
C1 C2 C7 C8 -101.0(2) .
C3 C2 C7 C9 -48.8(3) .
C1 C2 C7 C9 134.7(2) .
C1 C6 C10 C12 106.5(2) .
C5 C6 C10 C12 -72.6(3) .
C1 C6 C10 C11 -129.3(2) .
C5 C6 C10 C11 51.6(3) .
C14 N1 C13 N1 -0.05(9) 2_465
C1 N1 C13 N1 -178.04(19) 2_465
C14 N1 C13 Cu1 179.95(9) .
C1 N1 C13 Cu1 1.96(19) .
Br1 Cu1 C13 N1 -174(100) 2_465
Br1 Cu1 C13 N1 6(100) .
C13 N1 C14 C14 0.1(2) 2_465
C1 N1 C14 C14 178.08(19) 2_465
